data_7703695
loop_
_publ_author_name
'Murphy, Maia C.'
'Trofimova, Alina'
'LaFortune, James H. W.'
'Vogels, Christopher M.'
'Geier, Stephen J.'
'Binder, Justin F.'
'Macdonald, Charles L. B.'
'Stephan, Douglas W.'
'Westcott, Stephen A.'

_publ_section_title
;
 The phosphinoboration of acyl chlorides.
;
_journal_issue 16
_journal_name_full 'Dalton transactions (Cambridge, England : 2003)'
_journal_page_first 5092
_journal_page_last 5099
_journal_paper_doi 10.1039/d0dt00579g
_journal_volume 49
_journal_year 2020
_chemical_formula_sum 'C39 H39 B O3 P2'
_chemical_formula_weight 628.45
_space_group_crystal_system triclinic
_space_group_IT_number 2
_space_group_name_Hall '-P 1'
_space_group_name_H-M_alt 'P -1'
_atom_sites_solution_hydrogens geom
_audit_creation_method SHELXL-2014/7
_audit_update_record
;
2020-02-15 deposited with the CCDC.	2020-03-06 downloaded from the CCDC.
;
_cell_angle_alpha 100.177(3)
_cell_angle_beta 90.169(4)
_cell_angle_gamma 111.086(3)
_cell_formula_units_Z 4
_cell_length_a 12.1297(6)
_cell_length_b 12.7797(5)
_cell_length_c 24.5958(11)
_cell_measurement_reflns_used 6594
_cell_measurement_temperature 150(2)
_cell_measurement_theta_max 25.32
_cell_measurement_theta_min 2.48
_cell_volume 3492.2(3)
_computing_cell_refinement 'Bruker SAINT'
_computing_data_collection 'Bruker APEX2'
_computing_data_reduction 'Bruker SAINT'
_computing_molecular_graphics 'Bruker SHELXTL'
_computing_publication_material 'Bruker SHELXTL'
_computing_structure_refinement 'SHELXL-2014/7 (Sheldrick, 2014)'
_computing_structure_solution 'SHELXS-97 (Sheldrick 2008)'
_diffrn_ambient_temperature 150(2)
_diffrn_measured_fraction_theta_full 0.999
_diffrn_measured_fraction_theta_max 0.998
_diffrn_measurement_device_type 'Bruker Kappa APEX-II CCD'
_diffrn_measurement_method '\f and \w scans'
_diffrn_radiation_type MoK\a
_diffrn_radiation_wavelength 0.71073
_diffrn_reflns_av_R_equivalents 0.0641
_diffrn_reflns_av_unetI/netI 0.0798
_diffrn_reflns_Laue_measured_fraction_full 0.999
_diffrn_reflns_Laue_measured_fraction_max 0.998
_diffrn_reflns_limit_h_max 16
_diffrn_reflns_limit_h_min -16
_diffrn_reflns_limit_k_max 16
_diffrn_reflns_limit_k_min -17
_diffrn_reflns_limit_l_max 32
_diffrn_reflns_limit_l_min -32
_diffrn_reflns_number 52892
_diffrn_reflns_point_group_measured_fraction_full 0.999
_diffrn_reflns_point_group_measured_fraction_max 0.998
_diffrn_reflns_theta_full 25.242
_diffrn_reflns_theta_max 28.291
_diffrn_reflns_theta_min 1.687
_exptl_absorpt_coefficient_mu 0.160
_exptl_absorpt_correction_T_max 0.7458
_exptl_absorpt_correction_T_min 0.7099
_exptl_absorpt_correction_type multi-scan
_exptl_absorpt_process_details SADABS
_exptl_crystal_colour colourless
_exptl_crystal_density_diffrn 1.195
_exptl_crystal_description block
_exptl_crystal_F_000 1328
_exptl_crystal_size_max 0.120
_exptl_crystal_size_mid 0.100
_exptl_crystal_size_min 0.090
_refine_diff_density_max 0.554
_refine_diff_density_min -0.431
_refine_diff_density_rms 0.105
_refine_ls_extinction_method none
_refine_ls_goodness_of_fit_ref 1.060
_refine_ls_hydrogen_treatment constr
_refine_ls_matrix_type full
_refine_ls_number_parameters 819
_refine_ls_number_reflns 17312
_refine_ls_number_restraints 0
_refine_ls_restrained_S_all 1.060
_refine_ls_R_factor_all 0.1041
_refine_ls_R_factor_gt 0.0516
_refine_ls_shift/su_max 0.001
_refine_ls_shift/su_mean 0.000
_refine_ls_structure_factor_coef Fsqd
_refine_ls_weighting_details 'w=1/[\s^2^(Fo^2^)+(0.0792P)^2^] where P=(Fo^2^+2Fc^2^)/3'
_refine_ls_weighting_scheme calc
_refine_ls_wR_factor_gt 0.1239
_refine_ls_wR_factor_ref 0.1630
_reflns_Friedel_coverage 0.000
_reflns_number_gt 10747
_reflns_number_total 17312
_reflns_threshold_expression 'I > 2\s(I)'
_cod_data_source_file d0dt00579g2.cif
_cod_data_source_block jl_a
_cod_depositor_comments 'Adding full bibliography for 7703695--7703698.cif.'
_cod_database_code 7703695
_shelx_shelxl_version_number 2014/7
_shelx_space_group_comment
;
The symmetry employed for this shelxl refinement is uniquely defined
by the following loop, which should always be used as a source of
symmetry information in preference to the above space-group names.
They are only intended as comments.
;
_shelx_estimated_absorpt_t_min 0.981
_shelx_estimated_absorpt_t_max 0.986

loop_
_space_group_symop_operation_xyz
'x, y, z'
'-x, -y, -z'

loop_
_atom_site_label
_atom_site_type_symbol
_atom_site_fract_x
_atom_site_fract_y
_atom_site_fract_z
_atom_site_U_iso_or_equiv
_atom_site_adp_type
_atom_site_occupancy
_atom_site_site_symmetry_order
_atom_site_calc_flag
_atom_site_refinement_flags_posn
_atom_site_refinement_flags_adp
_atom_site_refinement_flags_occupancy
_atom_site_disorder_assembly
_atom_site_disorder_group
P1 P 0.58442(5) 0.62999(5) 0.42287(3) 0.02455(15) Uani 1 1 d . . . . .
P2 P 0.16133(5) 0.32994(5) 0.43274(3) 0.02311(14) Uani 1 1 d . . . . .
P3 P -0.04890(5) -0.00204(5) 0.10339(3) 0.02136(14) Uani 1 1 d . . . . .
P4 P 0.34928(5) 0.20592(5) 0.02769(3) 0.02305(14) Uani 1 1 d . . . . .
O1 O 0.22803(13) 0.49335(13) 0.36689(6) 0.0215(3) Uani 1 1 d . . . . .
O2 O 0.15826(17) 0.59386(14) 0.31282(7) 0.0335(4) Uani 1 1 d . . . . .
O3 O 0.13987(15) 0.63010(13) 0.40665(7) 0.0271(4) Uani 1 1 d . . . . .
O4 O 0.33203(13) 0.14584(13) 0.13164(6) 0.0213(3) Uani 1 1 d . . . . .
O5 O 0.41504(15) -0.00309(14) 0.11642(6) 0.0276(4) Uani 1 1 d . . . . .
O6 O 0.45422(14) 0.12278(13) 0.19979(6) 0.0257(4) Uani 1 1 d . . . . .
B1 B 0.1749(2) 0.5698(2) 0.36353(11) 0.0241(6) Uani 1 1 d . . . . .
B2 B 0.3989(2) 0.0890(2) 0.14746(11) 0.0208(5) Uani 1 1 d . . . . .
C1 C 0.5529(2) 0.5530(2) 0.35076(10) 0.0301(6) Uani 1 1 d . . . . .
C2 C 0.6138(3) 0.4799(2) 0.33514(14) 0.0514(8) Uani 1 1 d . . . . .
H2A H 0.6678 0.4740 0.3614 0.062 Uiso 1 1 calc R U . . .
C3 C 0.5975(4) 0.4157(3) 0.28227(18) 0.0794(13) Uani 1 1 d . . . . .
H3A H 0.6400 0.3664 0.2725 0.095 Uiso 1 1 calc R U . . .
C4 C 0.5198(4) 0.4232(3) 0.24397(16) 0.0748(13) Uani 1 1 d . . . . .
H4A H 0.5087 0.3791 0.2076 0.090 Uiso 1 1 calc R U . . .
C5 C 0.4581(3) 0.4940(3) 0.25790(13) 0.0569(10) Uani 1 1 d . . . . .
H5A H 0.4042 0.4986 0.2311 0.068 Uiso 1 1 calc R U . . .
C6 C 0.4740(2) 0.5598(2) 0.31126(11) 0.0383(7) Uani 1 1 d . . . . .
H6A H 0.4312 0.6090 0.3206 0.046 Uiso 1 1 calc R U . . .
C7 C 0.6727(2) 0.77741(19) 0.41598(10) 0.0248(5) Uani 1 1 d . . . . .
C8 C 0.7622(2) 0.8406(2) 0.45735(12) 0.0381(7) Uani 1 1 d . . . . .
H8A H 0.7781 0.8054 0.4858 0.046 Uiso 1 1 calc R U . . .
C9 C 0.8286(2) 0.9547(2) 0.45732(14) 0.0480(8) Uani 1 1 d . . . . .
H9A H 0.8893 0.9968 0.4858 0.058 Uiso 1 1 calc R U . . .
C10 C 0.8072(2) 1.0071(2) 0.41662(14) 0.0428(7) Uani 1 1 d . . . . .
H10A H 0.8521 1.0855 0.4172 0.051 Uiso 1 1 calc R U . . .
C11 C 0.7207(3) 0.9457(2) 0.37494(13) 0.0422(7) Uani 1 1 d . . . . .
H11A H 0.7062 0.9815 0.3464 0.051 Uiso 1 1 calc R U . . .
C12 C 0.6541(2) 0.8313(2) 0.37447(11) 0.0364(6) Uani 1 1 d . . . . .
H12A H 0.5949 0.7894 0.3453 0.044 Uiso 1 1 calc R U . . .
C13 C 0.43972(19) 0.64625(19) 0.44045(9) 0.0218(5) Uani 1 1 d . . . . .
H13A H 0.4085 0.6695 0.4088 0.026 Uiso 1 1 calc R U . . .
C14 C 0.45880(19) 0.73815(19) 0.49176(9) 0.0227(5) Uani 1 1 d . . . . .
C15 C 0.5178(2) 0.7392(3) 0.54045(11) 0.0398(7) Uani 1 1 d . . . . .
H15A H 0.5474 0.6803 0.5424 0.048 Uiso 1 1 calc R U . . .
C16 C 0.5340(3) 0.8252(3) 0.58635(12) 0.0469(8) Uani 1 1 d . . . . .
H16A H 0.5756 0.8255 0.6192 0.056 Uiso 1 1 calc R U . . .
C17 C 0.4901(3) 0.9103(2) 0.58458(12) 0.0398(7) Uani 1 1 d . . . . .
H17A H 0.5016 0.9693 0.6159 0.048 Uiso 1 1 calc R U . . .
C18 C 0.4294(3) 0.9086(2) 0.53695(11) 0.0377(7) Uani 1 1 d . . . . .
H18A H 0.3973 0.9659 0.5356 0.045 Uiso 1 1 calc R U . . .
C19 C 0.4150(2) 0.8237(2) 0.49097(10) 0.0288(6) Uani 1 1 d . . . . .
H19A H 0.3740 0.8243 0.4581 0.035 Uiso 1 1 calc R U . . .
C20 C 0.35197(19) 0.53327(18) 0.44907(9) 0.0206(5) Uani 1 1 d . . . . .
H20A H 0.3673 0.5069 0.4810 0.025 Uiso 1 1 calc R U . . .
C21 C 0.25540(19) 0.46657(18) 0.41683(9) 0.0208(5) Uani 1 1 d . . . . .
C22 C 0.0134(2) 0.32402(18) 0.41129(10) 0.0218(5) Uani 1 1 d . . . . .
C23 C -0.0356(2) 0.2880(2) 0.35692(11) 0.0300(6) Uani 1 1 d . . . . .
H23A H 0.0098 0.2686 0.3282 0.036 Uiso 1 1 calc R U . . .
C24 C -0.1497(2) 0.2803(2) 0.34432(13) 0.0423(7) Uani 1 1 d . . . . .
H24A H -0.1822 0.2558 0.3070 0.051 Uiso 1 1 calc R U . . .
C25 C -0.2163(2) 0.3079(2) 0.38556(16) 0.0486(8) Uani 1 1 d . . . . .
H25A H -0.2953 0.3010 0.3768 0.058 Uiso 1 1 calc R U . . .
C26 C -0.1688(3) 0.3455(2) 0.43947(15) 0.0488(8) Uani 1 1 d . . . . .
H26A H -0.2143 0.3662 0.4678 0.059 Uiso 1 1 calc R U . . .
C27 C -0.0545(2) 0.3534(2) 0.45241(11) 0.0321(6) Uani 1 1 d . . . . .
H27A H -0.0223 0.3791 0.4897 0.038 Uiso 1 1 calc R U . . .
C28 C 0.1852(2) 0.23077(19) 0.37474(10) 0.0235(5) Uani 1 1 d . . . . .
C29 C 0.2738(2) 0.2616(2) 0.33839(10) 0.0278(5) Uani 1 1 d . . . . .
H29A H 0.3257 0.3392 0.3427 0.033 Uiso 1 1 calc R U . . .
C30 C 0.2877(2) 0.1809(2) 0.29602(11) 0.0344(6) Uani 1 1 d . . . . .
H30A H 0.3493 0.2032 0.2718 0.041 Uiso 1 1 calc R U . . .
C31 C 0.2117(3) 0.0678(2) 0.28897(12) 0.0392(7) Uani 1 1 d . . . . .
H31A H 0.2201 0.0124 0.2597 0.047 Uiso 1 1 calc R U . . .
C32 C 0.1238(3) 0.0362(2) 0.32485(13) 0.0436(7) Uani 1 1 d . . . . .
H32A H 0.0713 -0.0411 0.3200 0.052 Uiso 1 1 calc R U . . .
C33 C 0.1115(2) 0.1158(2) 0.36764(12) 0.0358(6) Uani 1 1 d . . . . .
H33A H 0.0520 0.0922 0.3927 0.043 Uiso 1 1 calc R U . . .
C34 C 0.1298(3) 0.6970(2) 0.32413(11) 0.0357(6) Uani 1 1 d . . . . .
C35 C 0.2462(3) 0.7972(2) 0.32662(13) 0.0470(8) Uani 1 1 d . . . . .
H35A H 0.2847 0.7878 0.2921 0.070 Uiso 1 1 calc R U . . .
H35B H 0.2982 0.7999 0.3579 0.070 Uiso 1 1 calc R U . . .
H35C H 0.2310 0.8684 0.3315 0.070 Uiso 1 1 calc R U . . .
C36 C 0.0460(3) 0.6912(3) 0.27689(13) 0.0590(10) Uani 1 1 d . . . . .
H36A H 0.0871 0.6946 0.2426 0.088 Uiso 1 1 calc R U . . .
H36B H 0.0193 0.7558 0.2852 0.088 Uiso 1 1 calc R U . . .
H36C H -0.0227 0.6194 0.2723 0.088 Uiso 1 1 calc R U . . .
C37 C 0.0758(2) 0.6900(2) 0.38160(11) 0.0324(6) Uani 1 1 d . . . . .
C38 C -0.0548(3) 0.6154(3) 0.37739(15) 0.0523(8) Uani 1 1 d . . . . .
H38A H -0.0796 0.6029 0.4143 0.079 Uiso 1 1 calc R U . . .
H38B H -0.0676 0.5417 0.3532 0.079 Uiso 1 1 calc R U . . .
H38C H -0.1013 0.6533 0.3619 0.079 Uiso 1 1 calc R U . . .
C39 C 0.0981(3) 0.8038(2) 0.41950(12) 0.0439(7) Uani 1 1 d . . . . .
H39A H 0.0654 0.7908 0.4552 0.066 Uiso 1 1 calc R U . . .
H39B H 0.0597 0.8470 0.4025 0.066 Uiso 1 1 calc R U . . .
H39C H 0.1835 0.8474 0.4253 0.066 Uiso 1 1 calc R U . . .
C40 C -0.13115(19) -0.0965(2) 0.14961(10) 0.0251(5) Uani 1 1 d . . . . .
C41 C -0.2104(2) -0.2054(2) 0.12449(12) 0.0326(6) Uani 1 1 d . . . . .
H41A H -0.2210 -0.2256 0.0852 0.039 Uiso 1 1 calc R U . . .
C42 C -0.2734(2) -0.2837(2) 0.15606(14) 0.0435(7) Uani 1 1 d . . . . .
H42A H -0.3260 -0.3572 0.1383 0.052 Uiso 1 1 calc R U . . .
C43 C -0.2602(3) -0.2558(3) 0.21292(14) 0.0496(8) Uani 1 1 d . . . . .
H43A H -0.3037 -0.3097 0.2345 0.060 Uiso 1 1 calc R U . . .
C44 C -0.1832(3) -0.1487(3) 0.23854(13) 0.0522(8) Uani 1 1 d . . . . .
H44A H -0.1738 -0.1291 0.2778 0.063 Uiso 1 1 calc R U . . .
C45 C -0.1196(2) -0.0697(2) 0.20720(11) 0.0380(7) Uani 1 1 d . . . . .
H45A H -0.0674 0.0037 0.2253 0.046 Uiso 1 1 calc R U . . .
C46 C -0.00383(19) 0.13995(19) 0.14769(9) 0.0218(5) Uani 1 1 d . . . . .
C47 C 0.0871(2) 0.1863(2) 0.19005(10) 0.0256(5) Uani 1 1 d . . . . .
H47A H 0.1347 0.1442 0.1967 0.031 Uiso 1 1 calc R U . . .
C48 C 0.1086(2) 0.2933(2) 0.22247(10) 0.0305(6) Uani 1 1 d . . . . .
H48A H 0.1710 0.3240 0.2509 0.037 Uiso 1 1 calc R U . . .
C49 C 0.0401(2) 0.3552(2) 0.21364(11) 0.0351(6) Uani 1 1 d . . . . .
H49A H 0.0543 0.4278 0.2363 0.042 Uiso 1 1 calc R U . . .
C50 C -0.0494(2) 0.3111(2) 0.17166(12) 0.0371(6) Uani 1 1 d . . . . .
H50A H -0.0968 0.3535 0.1654 0.045 Uiso 1 1 calc R U . . .
C51 C -0.0702(2) 0.2050(2) 0.13864(11) 0.0294(6) Uani 1 1 d . . . . .
H51A H -0.1308 0.1763 0.1094 0.035 Uiso 1 1 calc R U . . .
C52 C 0.09213(18) -0.03392(18) 0.10129(9) 0.0207(5) Uani 1 1 d . . . . .
H52A H 0.1321 -0.0132 0.1394 0.025 Uiso 1 1 calc R U . . .
C53 C 0.05446(19) -0.16152(19) 0.08012(10) 0.0245(5) Uani 1 1 d . . . . .
C54 C 0.0553(2) -0.2328(2) 0.11637(12) 0.0352(6) Uani 1 1 d . . . . .
H54A H 0.0868 -0.2008 0.1535 0.042 Uiso 1 1 calc R U . . .
C55 C 0.0104(3) -0.3509(2) 0.09889(15) 0.0483(8) Uani 1 1 d . . . . .
H55A H 0.0121 -0.3991 0.1240 0.058 Uiso 1 1 calc R U . . .
C56 C -0.0366(3) -0.3981(2) 0.04522(16) 0.0512(9) Uani 1 1 d . . . . .
H56A H -0.0685 -0.4787 0.0335 0.061 Uiso 1 1 calc R U . . .
C57 C -0.0372(2) -0.3281(2) 0.00837(13) 0.0418(7) Uani 1 1 d . . . . .
H57A H -0.0688 -0.3608 -0.0287 0.050 Uiso 1 1 calc R U . . .
C58 C 0.0081(2) -0.2105(2) 0.02550(11) 0.0296(6) Uani 1 1 d . . . . .
H58A H 0.0076 -0.1628 0.0000 0.036 Uiso 1 1 calc R U . . .
C59 C 0.17069(19) 0.03757(18) 0.06420(9) 0.0198(5) Uani 1 1 d . . . . .
H59A H 0.1412 0.0235 0.0267 0.024 Uiso 1 1 calc R U . . .
C60 C 0.27728(19) 0.11852(18) 0.07812(9) 0.0198(5) Uani 1 1 d . . . . .
C61 C 0.32904(19) 0.3408(2) 0.05477(10) 0.0250(5) Uani 1 1 d . . . . .
C62 C 0.3575(2) 0.4217(2) 0.02057(11) 0.0323(6) Uani 1 1 d . . . . .
H62A H 0.3887 0.4063 -0.0140 0.039 Uiso 1 1 calc R U . . .
C63 C 0.3407(2) 0.5236(2) 0.03646(13) 0.0396(7) Uani 1 1 d . . . . .
H63A H 0.3623 0.5785 0.0131 0.048 Uiso 1 1 calc R U . . .
C64 C 0.2932(2) 0.5468(2) 0.08581(13) 0.0416(7) Uani 1 1 d . . . . .
H64A H 0.2805 0.6166 0.0962 0.050 Uiso 1 1 calc R U . . .
C65 C 0.2640(3) 0.4674(2) 0.12015(13) 0.0410(7) Uani 1 1 d . . . . .
H65A H 0.2311 0.4827 0.1543 0.049 Uiso 1 1 calc R U . . .
C66 C 0.2825(2) 0.3655(2) 0.10490(11) 0.0337(6) Uani 1 1 d . . . . .
H66A H 0.2631 0.3120 0.1290 0.040 Uiso 1 1 calc R U . . .
C67 C 0.5074(2) 0.2432(2) 0.04667(10) 0.0236(5) Uani 1 1 d . . . . .
C68 C 0.5643(2) 0.1765(2) 0.01723(11) 0.0306(6) Uani 1 1 d . . . . .
H68A H 0.5188 0.1091 -0.0082 0.037 Uiso 1 1 calc R U . . .
C69 C 0.6855(2) 0.2060(2) 0.02417(12) 0.0371(6) Uani 1 1 d . . . . .
H69A H 0.7224 0.1590 0.0037 0.044 Uiso 1 1 calc R U . . .
C70 C 0.7526(2) 0.3033(2) 0.06065(12) 0.0360(6) Uani 1 1 d . . . . .
H70A H 0.8362 0.3249 0.0645 0.043 Uiso 1 1 calc R U . . .
C71 C 0.6984(2) 0.3698(2) 0.09180(11) 0.0353(6) Uani 1 1 d . . . . .
H71A H 0.7444 0.4356 0.1180 0.042 Uiso 1 1 calc R U . . .
C72 C 0.5761(2) 0.3398(2) 0.08468(10) 0.0287(5) Uani 1 1 d . . . . .
H72A H 0.5392 0.3857 0.1060 0.034 Uiso 1 1 calc R U . . .
C73 C 0.4706(2) -0.0479(2) 0.15483(11) 0.0349(6) Uani 1 1 d . . . . .
C74 C 0.3668(3) -0.1418(2) 0.17523(14) 0.0491(8) Uani 1 1 d . . . . .
H74A H 0.3171 -0.1952 0.1432 0.074 Uiso 1 1 calc R U . . .
H74B H 0.3193 -0.1063 0.1983 0.074 Uiso 1 1 calc R U . . .
H74C H 0.3986 -0.1831 0.1970 0.074 Uiso 1 1 calc R U . . .
C75 C 0.5519(3) -0.1004(3) 0.12583(13) 0.0606(10) Uani 1 1 d . . . . .
H75A H 0.6091 -0.0448 0.1071 0.091 Uiso 1 1 calc R U . . .
H75B H 0.5055 -0.1681 0.0984 0.091 Uiso 1 1 calc R U . . .
H75C H 0.5942 -0.1227 0.1529 0.091 Uiso 1 1 calc R U . . .
C76 C 0.5294(2) 0.0564(2) 0.20152(10) 0.0295(6) Uani 1 1 d . . . . .
C77 C 0.6524(2) 0.1329(3) 0.18765(13) 0.0478(8) Uani 1 1 d . . . . .
H77A H 0.6772 0.2074 0.2126 0.072 Uiso 1 1 calc R U . . .
H77B H 0.6486 0.1432 0.1492 0.072 Uiso 1 1 calc R U . . .
H77C H 0.7097 0.0967 0.1923 0.072 Uiso 1 1 calc R U . . .
C78 C 0.5360(3) 0.0331(3) 0.25895(11) 0.0455(7) Uani 1 1 d . . . . .
H78A H 0.4559 -0.0072 0.2693 0.068 Uiso 1 1 calc R U . . .
H78B H 0.5726 0.1055 0.2851 0.068 Uiso 1 1 calc R U . . .
H78C H 0.5837 -0.0143 0.2599 0.068 Uiso 1 1 calc R U . . .

loop_
_atom_site_aniso_label
_atom_site_aniso_U_11
_atom_site_aniso_U_22
_atom_site_aniso_U_33
_atom_site_aniso_U_23
_atom_site_aniso_U_13
_atom_site_aniso_U_12
P1 0.0229(3) 0.0203(3) 0.0285(3) 0.0029(3) 0.0015(2) 0.0063(2)
P2 0.0235(3) 0.0201(3) 0.0253(3) 0.0076(3) 0.0022(2) 0.0059(2)
P3 0.0187(3) 0.0214(3) 0.0223(3) 0.0027(2) -0.0004(2) 0.0061(2)
P4 0.0212(3) 0.0249(3) 0.0222(3) 0.0071(3) 0.0022(2) 0.0063(2)
O1 0.0254(8) 0.0194(8) 0.0190(8) 0.0047(6) 0.0003(6) 0.0069(7)
O2 0.0594(12) 0.0236(9) 0.0219(9) 0.0027(7) -0.0050(8) 0.0214(9)
O3 0.0362(9) 0.0256(9) 0.0245(9) 0.0059(7) 0.0006(7) 0.0166(8)
O4 0.0200(8) 0.0218(8) 0.0206(8) 0.0032(7) 0.0002(6) 0.0061(6)
O5 0.0360(9) 0.0314(9) 0.0187(9) -0.0011(7) -0.0042(7) 0.0191(8)
O6 0.0296(9) 0.0295(9) 0.0188(8) 0.0001(7) -0.0025(7) 0.0139(7)
B1 0.0247(13) 0.0202(13) 0.0226(14) 0.0040(11) -0.0036(11) 0.0028(11)
B2 0.0184(12) 0.0194(13) 0.0206(13) 0.0008(10) 0.0016(10) 0.0035(10)
C1 0.0297(13) 0.0216(12) 0.0304(14) 0.0009(11) 0.0096(11) 0.0011(10)
C2 0.062(2) 0.0390(17) 0.054(2) 0.0017(15) 0.0183(16) 0.0232(16)
C3 0.117(4) 0.056(2) 0.066(3) -0.004(2) 0.033(3) 0.041(2)
C4 0.111(4) 0.044(2) 0.043(2) -0.0100(17) 0.033(2) 0.006(2)
C5 0.059(2) 0.057(2) 0.0275(16) 0.0048(15) 0.0055(14) -0.0100(17)
C6 0.0344(15) 0.0386(16) 0.0297(15) 0.0029(12) 0.0070(11) 0.0005(12)
C7 0.0217(11) 0.0232(12) 0.0281(13) 0.0024(10) 0.0033(10) 0.0076(10)
C8 0.0314(14) 0.0314(14) 0.0476(17) 0.0065(13) -0.0091(12) 0.0073(12)
C9 0.0304(15) 0.0314(15) 0.071(2) -0.0020(15) -0.0103(14) 0.0033(12)
C10 0.0331(15) 0.0226(14) 0.069(2) 0.0097(14) 0.0171(14) 0.0058(12)
C11 0.0515(18) 0.0332(15) 0.0438(18) 0.0159(13) 0.0139(14) 0.0139(14)
C12 0.0397(15) 0.0329(15) 0.0325(15) 0.0082(12) 0.0007(12) 0.0077(12)
C13 0.0226(11) 0.0198(11) 0.0213(12) 0.0033(9) -0.0006(9) 0.0062(9)
C14 0.0195(11) 0.0227(12) 0.0222(12) 0.0029(10) 0.0021(9) 0.0039(9)
C15 0.0473(16) 0.0498(17) 0.0292(15) -0.0034(13) -0.0081(12) 0.0311(14)
C16 0.0482(17) 0.060(2) 0.0295(16) -0.0102(14) -0.0125(13) 0.0257(16)
C17 0.0441(16) 0.0339(15) 0.0321(15) -0.0076(12) 0.0062(12) 0.0098(13)
C18 0.0510(17) 0.0290(14) 0.0353(16) 0.0057(12) 0.0125(13) 0.0172(13)
C19 0.0363(14) 0.0259(13) 0.0245(13) 0.0051(10) 0.0021(10) 0.0117(11)
C20 0.0233(11) 0.0194(11) 0.0215(12) 0.0054(9) 0.0033(9) 0.0099(9)
C21 0.0227(11) 0.0197(11) 0.0225(12) 0.0053(9) 0.0039(9) 0.0098(9)
C22 0.0235(11) 0.0151(11) 0.0265(13) 0.0065(9) 0.0066(9) 0.0054(9)
C23 0.0295(13) 0.0286(13) 0.0319(14) 0.0042(11) 0.0032(11) 0.0114(11)
C24 0.0310(14) 0.0372(16) 0.0552(19) 0.0077(14) -0.0107(13) 0.0089(13)
C25 0.0206(13) 0.0366(16) 0.093(3) 0.0243(17) 0.0074(15) 0.0097(12)
C26 0.0397(16) 0.0366(16) 0.080(3) 0.0208(17) 0.0341(17) 0.0208(14)
C27 0.0387(15) 0.0238(13) 0.0329(15) 0.0059(11) 0.0160(11) 0.0101(11)
C28 0.0232(11) 0.0215(12) 0.0301(13) 0.0084(10) 0.0007(10) 0.0116(10)
C29 0.0287(13) 0.0233(12) 0.0327(14) 0.0056(11) 0.0014(10) 0.0112(10)
C30 0.0416(15) 0.0384(15) 0.0319(15) 0.0062(12) 0.0048(12) 0.0251(13)
C31 0.0501(17) 0.0343(15) 0.0387(16) -0.0047(13) -0.0088(13) 0.0276(14)
C32 0.0444(17) 0.0205(13) 0.065(2) 0.0039(14) -0.0047(15) 0.0130(12)
C33 0.0324(14) 0.0231(13) 0.0537(18) 0.0106(13) 0.0094(12) 0.0106(11)
C34 0.0574(18) 0.0231(13) 0.0302(14) 0.0031(11) -0.0085(12) 0.0200(13)
C35 0.065(2) 0.0293(15) 0.0510(19) 0.0170(14) 0.0098(16) 0.0179(15)
C36 0.095(3) 0.0467(19) 0.0430(19) 0.0009(15) -0.0277(18) 0.0384(19)
C37 0.0369(14) 0.0255(13) 0.0397(16) 0.0083(12) -0.0034(12) 0.0165(11)
C38 0.0394(17) 0.0410(17) 0.081(3) 0.0182(17) -0.0038(16) 0.0168(14)
C39 0.0613(19) 0.0346(16) 0.0431(18) 0.0017(13) 0.0015(14) 0.0291(15)
C40 0.0178(11) 0.0261(12) 0.0326(14) 0.0075(11) 0.0040(10) 0.0085(10)
C41 0.0233(12) 0.0302(14) 0.0424(16) 0.0071(12) 0.0045(11) 0.0075(11)
C42 0.0320(15) 0.0305(15) 0.065(2) 0.0133(15) 0.0115(14) 0.0064(12)
C43 0.0423(17) 0.0445(18) 0.065(2) 0.0275(17) 0.0253(15) 0.0117(14)
C44 0.058(2) 0.054(2) 0.0397(18) 0.0179(15) 0.0197(15) 0.0108(16)
C45 0.0378(15) 0.0359(15) 0.0336(15) 0.0071(12) 0.0086(12) 0.0050(12)
C46 0.0206(11) 0.0231(12) 0.0205(12) 0.0048(10) 0.0029(9) 0.0062(9)
C47 0.0284(12) 0.0247(12) 0.0228(13) 0.0030(10) -0.0005(10) 0.0092(10)
C48 0.0320(13) 0.0320(14) 0.0218(13) 0.0015(11) 0.0001(10) 0.0065(11)
C49 0.0427(15) 0.0273(14) 0.0304(15) -0.0029(11) 0.0044(12) 0.0107(12)
C50 0.0408(15) 0.0308(14) 0.0423(17) 0.0003(12) -0.0022(13) 0.0193(12)
C51 0.0280(13) 0.0292(13) 0.0321(14) 0.0037(11) -0.0023(10) 0.0130(11)
C52 0.0171(10) 0.0220(12) 0.0216(12) 0.0036(9) 0.0010(9) 0.0056(9)
C53 0.0177(11) 0.0180(11) 0.0371(14) 0.0046(10) 0.0069(10) 0.0059(9)
C54 0.0309(14) 0.0288(14) 0.0486(17) 0.0134(13) 0.0096(12) 0.0112(11)
C55 0.0474(18) 0.0314(16) 0.074(2) 0.0251(16) 0.0229(17) 0.0169(14)
C56 0.0418(17) 0.0230(14) 0.085(3) 0.0035(16) 0.0284(17) 0.0100(13)
C57 0.0291(14) 0.0301(15) 0.0544(19) -0.0077(14) 0.0121(13) 0.0041(12)
C58 0.0224(12) 0.0263(13) 0.0370(15) 0.0011(11) 0.0068(10) 0.0075(10)
C59 0.0195(10) 0.0203(11) 0.0205(12) 0.0043(9) 0.0013(9) 0.0081(9)
C60 0.0198(11) 0.0203(11) 0.0206(12) 0.0042(9) 0.0016(9) 0.0087(9)
C61 0.0178(11) 0.0252(12) 0.0314(14) 0.0098(11) 0.0006(9) 0.0050(9)
C62 0.0283(13) 0.0317(14) 0.0355(15) 0.0156(12) 0.0053(11) 0.0048(11)
C63 0.0397(15) 0.0259(14) 0.0542(19) 0.0218(13) 0.0053(13) 0.0067(12)
C64 0.0401(16) 0.0231(14) 0.061(2) 0.0078(13) 0.0021(14) 0.0111(12)
C65 0.0462(17) 0.0304(15) 0.0484(18) 0.0073(13) 0.0139(14) 0.0165(13)
C66 0.0390(15) 0.0284(14) 0.0370(15) 0.0137(12) 0.0127(12) 0.0127(12)
C67 0.0220(11) 0.0248(12) 0.0244(12) 0.0104(10) 0.0052(9) 0.0064(10)
C68 0.0326(13) 0.0293(14) 0.0319(14) 0.0062(11) 0.0045(11) 0.0136(11)
C69 0.0370(15) 0.0418(16) 0.0428(17) 0.0145(14) 0.0109(12) 0.0237(13)
C70 0.0228(12) 0.0461(16) 0.0464(17) 0.0254(14) 0.0076(11) 0.0133(12)
C71 0.0254(13) 0.0354(15) 0.0398(16) 0.0073(12) -0.0019(11) 0.0046(11)
C72 0.0263(12) 0.0310(14) 0.0279(13) 0.0053(11) 0.0024(10) 0.0095(11)
C73 0.0464(16) 0.0393(15) 0.0275(14) 0.0020(12) -0.0066(12) 0.0280(13)
C74 0.056(2) 0.0346(16) 0.058(2) 0.0099(15) -0.0028(16) 0.0179(15)
C75 0.083(2) 0.085(3) 0.0393(18) -0.0033(17) -0.0007(17) 0.068(2)
C76 0.0283(13) 0.0408(15) 0.0228(13) 0.0039(11) -0.0003(10) 0.0180(11)
C77 0.0307(15) 0.060(2) 0.0503(19) 0.0131(16) -0.0003(13) 0.0131(14)
C78 0.0506(18) 0.061(2) 0.0319(16) 0.0110(15) -0.0039(13) 0.0274(16)

loop_
_atom_type_symbol
_atom_type_description
_atom_type_scat_dispersion_real
_atom_type_scat_dispersion_imag
_atom_type_scat_source
C C 0.0033 0.0016 'International Tables Vol C Tables 4.2.6.8 and 6.1.1.4'
H H 0.0000 0.0000 'International Tables Vol C Tables 4.2.6.8 and 6.1.1.4'
B B 0.0013 0.0007 'International Tables Vol C Tables 4.2.6.8 and 6.1.1.4'
O O 0.0106 0.0060 'International Tables Vol C Tables 4.2.6.8 and 6.1.1.4'
P P 0.1023 0.0942 'International Tables Vol C Tables 4.2.6.8 and 6.1.1.4'

loop_
_geom_angle_atom_site_label_1
_geom_angle_atom_site_label_2
_geom_angle_atom_site_label_3
_geom_angle
_geom_angle_site_symmetry_1
_geom_angle_site_symmetry_3
_geom_angle_publ_flag
C1 P1 C7 102.97(11) . . ?
C1 P1 C13 102.71(11) . . ?
C7 P1 C13 99.82(10) . . ?
C21 P2 C28 100.87(10) . . ?
C21 P2 C22 101.33(10) . . ?
C28 P2 C22 100.69(10) . . ?
C46 P3 C40 102.69(11) . . ?
C46 P3 C52 103.44(10) . . ?
C40 P3 C52 100.12(10) . . ?
C60 P4 C61 101.78(11) . . ?
C60 P4 C67 102.47(10) . . ?
C61 P4 C67 101.75(11) . . ?
B1 O1 C21 123.72(19) . . ?
B1 O2 C34 105.57(19) . . ?
B1 O3 C37 105.71(19) . . ?
B2 O4 C60 121.94(18) . . ?
B2 O5 C73 105.46(18) . . ?
B2 O6 C76 105.96(18) . . ?
O3 B1 O1 126.3(2) . . ?
O3 B1 O2 115.0(2) . . ?
O1 B1 O2 118.6(2) . . ?
O5 B2 O4 126.1(2) . . ?
O5 B2 O6 114.6(2) . . ?
O4 B2 O6 119.2(2) . . ?
C2 C1 C6 118.0(3) . . ?
C2 C1 P1 115.4(2) . . ?
C6 C1 P1 126.6(2) . . ?
C3 C2 C1 121.5(4) . . ?
C3 C2 H2A 119.3 . . ?
C1 C2 H2A 119.3 . . ?
C4 C3 C2 119.9(4) . . ?
C4 C3 H3A 120.0 . . ?
C2 C3 H3A 120.0 . . ?
C3 C4 C5 120.3(3) . . ?
C3 C4 H4A 119.9 . . ?
C5 C4 H4A 119.9 . . ?
C4 C5 C6 120.4(4) . . ?
C4 C5 H5A 119.8 . . ?
C6 C5 H5A 119.8 . . ?
C1 C6 C5 120.0(3) . . ?
C1 C6 H6A 120.0 . . ?
C5 C6 H6A 120.0 . . ?
C12 C7 C8 117.9(2) . . ?
C12 C7 P1 125.42(19) . . ?
C8 C7 P1 116.62(19) . . ?
C9 C8 C7 120.6(3) . . ?
C9 C8 H8A 119.7 . . ?
C7 C8 H8A 119.7 . . ?
C10 C9 C8 120.7(3) . . ?
C10 C9 H9A 119.7 . . ?
C8 C9 H9A 119.7 . . ?
C9 C10 C11 119.7(3) . . ?
C9 C10 H10A 120.2 . . ?
C11 C10 H10A 120.2 . . ?
C10 C11 C12 120.1(3) . . ?
C10 C11 H11A 120.0 . . ?
C12 C11 H11A 120.0 . . ?
C7 C12 C11 121.1(3) . . ?
C7 C12 H12A 119.5 . . ?
C11 C12 H12A 119.5 . . ?
C20 C13 C14 111.10(18) . . ?
C20 C13 P1 109.21(15) . . ?
C14 C13 P1 110.01(15) . . ?
C20 C13 H13A 108.8 . . ?
C14 C13 H13A 108.8 . . ?
P1 C13 H13A 108.8 . . ?
C19 C14 C15 117.9(2) . . ?
C19 C14 C13 119.5(2) . . ?
C15 C14 C13 122.5(2) . . ?
C16 C15 C14 120.7(3) . . ?
C16 C15 H15A 119.7 . . ?
C14 C15 H15A 119.7 . . ?
C17 C16 C15 120.4(3) . . ?
C17 C16 H16A 119.8 . . ?
C15 C16 H16A 119.8 . . ?
C18 C17 C16 119.3(3) . . ?
C18 C17 H17A 120.4 . . ?
C16 C17 H17A 120.4 . . ?
C17 C18 C19 120.1(3) . . ?
C17 C18 H18A 119.9 . . ?
C19 C18 H18A 119.9 . . ?
C14 C19 C18 121.5(2) . . ?
C14 C19 H19A 119.2 . . ?
C18 C19 H19A 119.2 . . ?
C21 C20 C13 127.0(2) . . ?
C21 C20 H20A 116.5 . . ?
C13 C20 H20A 116.5 . . ?
C20 C21 O1 121.5(2) . . ?
C20 C21 P2 120.90(18) . . ?
O1 C21 P2 117.39(15) . . ?
C23 C22 C27 118.4(2) . . ?
C23 C22 P2 123.83(18) . . ?
C27 C22 P2 117.69(19) . . ?
C24 C23 C22 120.6(2) . . ?
C24 C23 H23A 119.7 . . ?
C22 C23 H23A 119.7 . . ?
C25 C24 C23 120.3(3) . . ?
C25 C24 H24A 119.9 . . ?
C23 C24 H24A 119.9 . . ?
C24 C25 C26 120.0(3) . . ?
C24 C25 H25A 120.0 . . ?
C26 C25 H25A 120.0 . . ?
C25 C26 C27 120.0(3) . . ?
C25 C26 H26A 120.0 . . ?
C27 C26 H26A 120.0 . . ?
C26 C27 C22 120.7(3) . . ?
C26 C27 H27A 119.7 . . ?
C22 C27 H27A 119.7 . . ?
C29 C28 C33 117.9(2) . . ?
C29 C28 P2 124.42(18) . . ?
C33 C28 P2 117.60(19) . . ?
C30 C29 C28 121.0(2) . . ?
C30 C29 H29A 119.5 . . ?
C28 C29 H29A 119.5 . . ?
C31 C30 C29 120.0(3) . . ?
C31 C30 H30A 120.0 . . ?
C29 C30 H30A 120.0 . . ?
C32 C31 C30 119.5(3) . . ?
C32 C31 H31A 120.3 . . ?
C30 C31 H31A 120.3 . . ?
C33 C32 C31 120.6(3) . . ?
C33 C32 H32A 119.7 . . ?
C31 C32 H32A 119.7 . . ?
C32 C33 C28 120.9(3) . . ?
C32 C33 H33A 119.5 . . ?
C28 C33 H33A 119.5 . . ?
O2 C34 C36 107.8(2) . . ?
O2 C34 C35 106.4(2) . . ?
C36 C34 C35 111.1(2) . . ?
O2 C34 C37 102.08(19) . . ?
C36 C34 C37 115.4(3) . . ?
C35 C34 C37 113.1(2) . . ?
C34 C35 H35A 109.5 . . ?
C34 C35 H35B 109.5 . . ?
H35A C35 H35B 109.5 . . ?
C34 C35 H35C 109.5 . . ?
H35A C35 H35C 109.5 . . ?
H35B C35 H35C 109.5 . . ?
C34 C36 H36A 109.5 . . ?
C34 C36 H36B 109.5 . . ?
H36A C36 H36B 109.5 . . ?
C34 C36 H36C 109.5 . . ?
H36A C36 H36C 109.5 . . ?
H36B C36 H36C 109.5 . . ?
O3 C37 C39 108.2(2) . . ?
O3 C37 C38 106.7(2) . . ?
C39 C37 C38 110.4(2) . . ?
O3 C37 C34 101.9(2) . . ?
C39 C37 C34 115.4(2) . . ?
C38 C37 C34 113.4(2) . . ?
C37 C38 H38A 109.5 . . ?
C37 C38 H38B 109.5 . . ?
H38A C38 H38B 109.5 . . ?
C37 C38 H38C 109.5 . . ?
H38A C38 H38C 109.5 . . ?
H38B C38 H38C 109.5 . . ?
C37 C39 H39A 109.5 . . ?
C37 C39 H39B 109.5 . . ?
H39A C39 H39B 109.5 . . ?
C37 C39 H39C 109.5 . . ?
H39A C39 H39C 109.5 . . ?
H39B C39 H39C 109.5 . . ?
C45 C40 C41 117.7(2) . . ?
C45 C40 P3 125.31(19) . . ?
C41 C40 P3 116.96(19) . . ?
C42 C41 C40 121.0(3) . . ?
C42 C41 H41A 119.5 . . ?
C40 C41 H41A 119.5 . . ?
C43 C42 C41 120.5(3) . . ?
C43 C42 H42A 119.8 . . ?
C41 C42 H42A 119.8 . . ?
C42 C43 C44 119.5(3) . . ?
C42 C43 H43A 120.2 . . ?
C44 C43 H43A 120.2 . . ?
C43 C44 C45 120.4(3) . . ?
C43 C44 H44A 119.8 . . ?
C45 C44 H44A 119.8 . . ?
C44 C45 C40 120.9(3) . . ?
C44 C45 H45A 119.5 . . ?
C40 C45 H45A 119.5 . . ?
C51 C46 C47 118.0(2) . . ?
C51 C46 P3 115.60(17) . . ?
C47 C46 P3 126.41(19) . . ?
C48 C47 C46 120.7(2) . . ?
C48 C47 H47A 119.7 . . ?
C46 C47 H47A 119.7 . . ?
C49 C48 C47 120.5(2) . . ?
C49 C48 H48A 119.8 . . ?
C47 C48 H48A 119.8 . . ?
C48 C49 C50 119.6(2) . . ?
C48 C49 H49A 120.2 . . ?
C50 C49 H49A 120.2 . . ?
C49 C50 C51 120.2(3) . . ?
C49 C50 H50A 119.9 . . ?
C51 C50 H50A 119.9 . . ?
C50 C51 C46 121.1(2) . . ?
C50 C51 H51A 119.5 . . ?
C46 C51 H51A 119.5 . . ?
C59 C52 C53 113.84(19) . . ?
C59 C52 P3 106.99(15) . . ?
C53 C52 P3 106.09(14) . . ?
C59 C52 H52A 109.9 . . ?
C53 C52 H52A 109.9 . . ?
P3 C52 H52A 109.9 . . ?
C54 C53 C58 118.7(2) . . ?
C54 C53 C52 119.9(2) . . ?
C58 C53 C52 121.1(2) . . ?
C53 C54 C55 120.7(3) . . ?
C53 C54 H54A 119.7 . . ?
C55 C54 H54A 119.7 . . ?
C56 C55 C54 120.0(3) . . ?
C56 C55 H55A 120.0 . . ?
C54 C55 H55A 120.0 . . ?
C55 C56 C57 120.1(3) . . ?
C55 C56 H56A 120.0 . . ?
C57 C56 H56A 120.0 . . ?
C56 C57 C58 120.1(3) . . ?
C56 C57 H57A 120.0 . . ?
C58 C57 H57A 120.0 . . ?
C57 C58 C53 120.5(3) . . ?
C57 C58 H58A 119.8 . . ?
C53 C58 H58A 119.8 . . ?
C60 C59 C52 127.0(2) . . ?
C60 C59 H59A 116.5 . . ?
C52 C59 H59A 116.5 . . ?
C59 C60 O4 122.23(19) . . ?
C59 C60 P4 118.99(17) . . ?
O4 C60 P4 118.54(15) . . ?
C66 C61 C62 118.2(2) . . ?
C66 C61 P4 125.16(19) . . ?
C62 C61 P4 116.59(19) . . ?
C63 C62 C61 120.7(3) . . ?
C63 C62 H62A 119.6 . . ?
C61 C62 H62A 119.6 . . ?
C64 C63 C62 120.7(2) . . ?
C64 C63 H63A 119.6 . . ?
C62 C63 H63A 119.6 . . ?
C63 C64 C65 119.4(3) . . ?
C63 C64 H64A 120.3 . . ?
C65 C64 H64A 120.3 . . ?
C64 C65 C66 120.2(3) . . ?
C64 C65 H65A 119.9 . . ?
C66 C65 H65A 119.9 . . ?
C65 C66 C61 120.8(2) . . ?
C65 C66 H66A 119.6 . . ?
C61 C66 H66A 119.6 . . ?
C68 C67 C72 117.9(2) . . ?
C68 C67 P4 117.56(18) . . ?
C72 C67 P4 124.23(19) . . ?
C69 C68 C67 121.5(2) . . ?
C69 C68 H68A 119.3 . . ?
C67 C68 H68A 119.3 . . ?
C70 C69 C68 120.0(3) . . ?
C70 C69 H69A 120.0 . . ?
C68 C69 H69A 120.0 . . ?
C69 C70 C71 120.0(2) . . ?
C69 C70 H70A 120.0 . . ?
C71 C70 H70A 120.0 . . ?
C70 C71 C72 119.8(2) . . ?
C70 C71 H71A 120.1 . . ?
C72 C71 H71A 120.1 . . ?
C67 C72 C71 120.8(2) . . ?
C67 C72 H72A 119.6 . . ?
C71 C72 H72A 119.6 . . ?
O5 C73 C75 110.8(2) . . ?
O5 C73 C76 103.16(19) . . ?
C75 C73 C76 116.0(2) . . ?
O5 C73 C74 105.2(2) . . ?
C75 C73 C74 109.3(2) . . ?
C76 C73 C74 111.6(2) . . ?
C73 C74 H74A 109.5 . . ?
C73 C74 H74B 109.5 . . ?
H74A C74 H74B 109.5 . . ?
C73 C74 H74C 109.5 . . ?
H74A C74 H74C 109.5 . . ?
H74B C74 H74C 109.5 . . ?
C73 C75 H75A 109.5 . . ?
C73 C75 H75B 109.5 . . ?
H75A C75 H75B 109.5 . . ?
C73 C75 H75C 109.5 . . ?
H75A C75 H75C 109.5 . . ?
H75B C75 H75C 109.5 . . ?
O6 C76 C78 109.2(2) . . ?
O6 C76 C77 105.4(2) . . ?
C78 C76 C77 110.0(2) . . ?
O6 C76 C73 102.72(18) . . ?
C78 C76 C73 116.8(2) . . ?
C77 C76 C73 111.9(2) . . ?
C76 C77 H77A 109.5 . . ?
C76 C77 H77B 109.5 . . ?
H77A C77 H77B 109.5 . . ?
C76 C77 H77C 109.5 . . ?
H77A C77 H77C 109.5 . . ?
H77B C77 H77C 109.5 . . ?
C76 C78 H78A 109.5 . . ?
C76 C78 H78B 109.5 . . ?
H78A C78 H78B 109.5 . . ?
C76 C78 H78C 109.5 . . ?
H78A C78 H78C 109.5 . . ?
H78B C78 H78C 109.5 . . ?

loop_
_geom_bond_atom_site_label_1
_geom_bond_atom_site_label_2
_geom_bond_distance
_geom_bond_site_symmetry_2
_geom_bond_publ_flag
P1 C1 1.835(3) . ?
P1 C7 1.840(2) . ?
P1 C13 1.883(2) . ?
P2 C21 1.821(2) . ?
P2 C28 1.831(2) . ?
P2 C22 1.840(2) . ?
P3 C46 1.834(2) . ?
P3 C40 1.836(2) . ?
P3 C52 1.895(2) . ?
P4 C60 1.828(2) . ?
P4 C61 1.837(3) . ?
P4 C67 1.839(2) . ?
O1 B1 1.363(3) . ?
O1 C21 1.401(3) . ?
O2 B1 1.367(3) . ?
O2 C34 1.461(3) . ?
O3 B1 1.359(3) . ?
O3 C37 1.470(3) . ?
O4 B2 1.363(3) . ?
O4 C60 1.401(3) . ?
O5 B2 1.362(3) . ?
O5 C73 1.464(3) . ?
O6 B2 1.372(3) . ?
O6 C76 1.456(3) . ?
C1 C2 1.393(4) . ?
C1 C6 1.396(4) . ?
C2 C3 1.381(5) . ?
C2 H2A 0.9500 . ?
C3 C4 1.369(6) . ?
C3 H3A 0.9500 . ?
C4 C5 1.370(6) . ?
C4 H4A 0.9500 . ?
C5 C6 1.399(4) . ?
C5 H5A 0.9500 . ?
C6 H6A 0.9500 . ?
C7 C12 1.388(3) . ?
C7 C8 1.393(3) . ?
C8 C9 1.389(4) . ?
C8 H8A 0.9500 . ?
C9 C10 1.370(4) . ?
C9 H9A 0.9500 . ?
C10 C11 1.373(4) . ?
C10 H10A 0.9500 . ?
C11 C12 1.391(4) . ?
C11 H11A 0.9500 . ?
C12 H12A 0.9500 . ?
C13 C20 1.505(3) . ?
C13 C14 1.518(3) . ?
C13 H13A 1.0000 . ?
C14 C19 1.379(3) . ?
C14 C15 1.389(3) . ?
C15 C16 1.388(4) . ?
C15 H15A 0.9500 . ?
C16 C17 1.379(4) . ?
C16 H16A 0.9500 . ?
C17 C18 1.374(4) . ?
C17 H17A 0.9500 . ?
C18 C19 1.385(3) . ?
C18 H18A 0.9500 . ?
C19 H19A 0.9500 . ?
C20 C21 1.328(3) . ?
C20 H20A 0.9500 . ?
C22 C23 1.391(3) . ?
C22 C27 1.392(3) . ?
C23 C24 1.382(4) . ?
C23 H23A 0.9500 . ?
C24 C25 1.375(4) . ?
C24 H24A 0.9500 . ?
C25 C26 1.376(5) . ?
C25 H25A 0.9500 . ?
C26 C27 1.385(4) . ?
C26 H26A 0.9500 . ?
C27 H27A 0.9500 . ?
C28 C29 1.392(3) . ?
C28 C33 1.397(3) . ?
C29 C30 1.387(3) . ?
C29 H29A 0.9500 . ?
C30 C31 1.386(4) . ?
C30 H30A 0.9500 . ?
C31 C32 1.378(4) . ?
C31 H31A 0.9500 . ?
C32 C33 1.377(4) . ?
C32 H32A 0.9500 . ?
C33 H33A 0.9500 . ?
C34 C36 1.516(4) . ?
C34 C35 1.519(4) . ?
C34 C37 1.563(4) . ?
C35 H35A 0.9800 . ?
C35 H35B 0.9800 . ?
C35 H35C 0.9800 . ?
C36 H36A 0.9800 . ?
C36 H36B 0.9800 . ?
C36 H36C 0.9800 . ?
C37 C39 1.515(4) . ?
C37 C38 1.519(4) . ?
C38 H38A 0.9800 . ?
C38 H38B 0.9800 . ?
C38 H38C 0.9800 . ?
C39 H39A 0.9800 . ?
C39 H39B 0.9800 . ?
C39 H39C 0.9800 . ?
C40 C45 1.391(4) . ?
C40 C41 1.405(3) . ?
C41 C42 1.384(4) . ?
C41 H41A 0.9500 . ?
C42 C43 1.375(4) . ?
C42 H42A 0.9500 . ?
C43 C44 1.384(4) . ?
C43 H43A 0.9500 . ?
C44 C45 1.388(4) . ?
C44 H44A 0.9500 . ?
C45 H45A 0.9500 . ?
C46 C51 1.391(3) . ?
C46 C47 1.400(3) . ?
C47 C48 1.389(3) . ?
C47 H47A 0.9500 . ?
C48 C49 1.377(4) . ?
C48 H48A 0.9500 . ?
C49 C50 1.382(4) . ?
C49 H49A 0.9500 . ?
C50 C51 1.387(4) . ?
C50 H50A 0.9500 . ?
C51 H51A 0.9500 . ?
C52 C59 1.499(3) . ?
C52 C53 1.517(3) . ?
C52 H52A 1.0000 . ?
C53 C54 1.385(3) . ?
C53 C58 1.399(3) . ?
C54 C55 1.392(4) . ?
C54 H54A 0.9500 . ?
C55 C56 1.377(5) . ?
C55 H55A 0.9500 . ?
C56 C57 1.383(4) . ?
C56 H56A 0.9500 . ?
C57 C58 1.385(3) . ?
C57 H57A 0.9500 . ?
C58 H58A 0.9500 . ?
C59 C60 1.330(3) . ?
C59 H59A 0.9500 . ?
C61 C66 1.391(4) . ?
C61 C62 1.395(3) . ?
C62 C63 1.380(4) . ?
C62 H62A 0.9500 . ?
C63 C64 1.376(4) . ?
C63 H63A 0.9500 . ?
C64 C65 1.383(4) . ?
C64 H64A 0.9500 . ?
C65 C66 1.388(4) . ?
C65 H65A 0.9500 . ?
C66 H66A 0.9500 . ?
C67 C68 1.391(3) . ?
C67 C72 1.392(3) . ?
C68 C69 1.381(4) . ?
C68 H68A 0.9500 . ?
C69 C70 1.374(4) . ?
C69 H69A 0.9500 . ?
C70 C71 1.384(4) . ?
C70 H70A 0.9500 . ?
C71 C72 1.394(3) . ?
C71 H71A 0.9500 . ?
C72 H72A 0.9500 . ?
C73 C75 1.497(4) . ?
C73 C76 1.541(4) . ?
C73 C74 1.551(4) . ?
C74 H74A 0.9800 . ?
C74 H74B 0.9800 . ?
C74 H74C 0.9800 . ?
C75 H75A 0.9800 . ?
C75 H75B 0.9800 . ?
C75 H75C 0.9800 . ?
C76 C78 1.502(4) . ?
C76 C77 1.539(4) . ?
C77 H77A 0.9800 . ?
C77 H77B 0.9800 . ?
C77 H77C 0.9800 . ?
C78 H78A 0.9800 . ?
C78 H78B 0.9800 . ?
C78 H78C 0.9800 . ?
